data_7000051
loop_
_publ_author_name
'Baker, Murray V.'
'Barnard, Peter J.'
'Brayshaw, Simon K.'
'Hickey, James L.'
'Skelton, Brian W.'
'White, Allan H.'

_publ_section_title
;
 Synthetic, structural and spectroscopic studies of
 (pseudo)halo(1,3-di-tert-butylimidazol-2-ylidine)gold complexes.
;
_journal_issue 1
_journal_name_full 'Dalton transactions (Cambridge, England : 2003)'
_journal_page_first 37
_journal_page_last 43
_journal_paper_doi 10.1039/b412540a
_journal_year 2005
_chemical_formula_moiety 'C11 H20 Au1 Br1 N2, C4 H8 O'
_chemical_formula_sum 'C15 H28 Au Br N2 O'
_chemical_formula_weight 529.27
_space_group_IT_number 61
_symmetry_cell_setting orthorhombic
_symmetry_space_group_name_Hall '-P 2ac 2ab'
_symmetry_space_group_name_H-M 'P b c a'
_audit_creation_date 04-01-01
_audit_creation_method Xtal3.6
_cell_angle_alpha 90.00000
_cell_angle_beta 90.00000
_cell_angle_gamma 90.00000
_cell_formula_units_Z 8
_cell_length_a 16.799(4)
_cell_length_b 12.289(3)
_cell_length_c 17.633(4)
_cell_measurement_reflns_used 5231
_cell_measurement_temperature 150(2)
_cell_measurement_theta_max 25.04
_cell_measurement_theta_min 2.31
_cell_volume 3640.2(15)
_computing_cell_refinement 'Siemens SAINT (Siemens, 1995)'
_computing_data_collection 'Siemens SMART (Siemens, 1995)'
_computing_data_reduction 'xtal ADDREF SORTRF'
_computing_molecular_graphics xtal
_computing_publication_material 'xtal BONDLA CIFIO'
_computing_structure_refinement 'xtal CRYLSQ'
_computing_structure_solution xtal
_diffrn_ambient_temperature 150(2)
_diffrn_measured_fraction_theta_full 1.0
_diffrn_measured_fraction_theta_max 1.0
_diffrn_measurement_device_type
;
Bruker SMART CCD diffractometer
;
_diffrn_measurement_method '\w scans'
_diffrn_radiation_detector 'CCD area detector'
_diffrn_radiation_monochromator graphite
_diffrn_radiation_source 'sealed tube'
_diffrn_radiation_type 'Mo K\a'
_diffrn_radiation_wavelength .71073
_diffrn_reflns_av_R_equivalents .09
_diffrn_reflns_av_sigmaI/netI .119
_diffrn_reflns_limit_h_max 20
_diffrn_reflns_limit_h_min -20
_diffrn_reflns_limit_k_max 14
_diffrn_reflns_limit_k_min -14
_diffrn_reflns_limit_l_max 20
_diffrn_reflns_limit_l_min -20
_diffrn_reflns_number 26197
_diffrn_reflns_theta_full 25.07
_diffrn_reflns_theta_max 25.07
_diffrn_reflns_theta_min 2.31
_diffrn_standards_decay_% 0
_diffrn_standards_number 0
_exptl_absorpt_coefficient_mu 10.277
_exptl_absorpt_correction_T_max 1
_exptl_absorpt_correction_T_min .36
_exptl_absorpt_correction_type multi-scan
_exptl_absorpt_process_details
;
SADABS; Sheldrick, 1996
;
_exptl_crystal_colour colourless
_exptl_crystal_density_diffrn 1.931
_exptl_crystal_density_method 'not measured'
_exptl_crystal_description slab
_exptl_crystal_F_000 2032
_exptl_crystal_size_max .12
_exptl_crystal_size_mid .1
_exptl_crystal_size_min .06
_refine_diff_density_max 2.268
_refine_diff_density_min -2.369
_refine_ls_extinction_method none
_refine_ls_goodness_of_fit_all 1.012
_refine_ls_goodness_of_fit_ref 1.089
_refine_ls_hydrogen_treatment noref
_refine_ls_matrix_type full
_refine_ls_number_constraints 0
_refine_ls_number_parameters 181
_refine_ls_number_reflns 2117
_refine_ls_number_restraints 0
_refine_ls_R_factor_all .098
_refine_ls_R_factor_gt .048
_refine_ls_shift/su_max .001
_refine_ls_shift/su_mean .00007
_refine_ls_structure_factor_coef F
_refine_ls_weighting_scheme calc
_refine_ls_wR_factor_all .069
_refine_ls_wR_factor_ref .059
_reflns_d_resolution_high .839
_reflns_d_resolution_low 8.801
_reflns_Friedel_coverage 0
_reflns_limit_h_max 20
_reflns_limit_h_min 0
_reflns_limit_k_max 14
_reflns_limit_k_min 0
_reflns_limit_l_max 20
_reflns_limit_l_min 0
_reflns_number_gt 2117
_reflns_number_total 3217
_reflns_threshold_expression 'F    > 4.00 sig(F   )'
_cod_data_source_file b412540a.txt
_cod_data_source_block sbz006
_cod_original_sg_symbol_Hall -p_2ac_2ab
_cod_original_sg_symbol_H-M P_b_c_a
_cod_original_formula_sum 'C15 H28 Au1 Br1 N2 O1'
_cod_database_code 7000051

loop_
_symmetry_equiv_pos_as_xyz
+x,+y,+z
1/2-x,-y,1/2+z
1/2+x,1/2-y,-z
-x,1/2+y,1/2-z
-x,-y,-z
1/2+x,+y,1/2-z
1/2-x,1/2+y,+z
+x,1/2-y,1/2+z

loop_
_atom_site_label
_atom_site_fract_x
_atom_site_fract_y
_atom_site_fract_z
_atom_site_U_iso_or_equiv
_atom_site_adp_type
_atom_site_calc_flag
_atom_site_calc_attached_atom
_atom_site_occupancy
_atom_site_disorder_assembly
_atom_site_disorder_group
Au .09232(3) .68487(4) .38610(2) .0202(3) Uani ? ? 1.00000 ? ?
Br .08182(8) .54749(10) .28999(7) .0288(7) Uani ? ? 1.00000 ? ?
C1 .1000(7) .8007(10) .4636(8) .025(7) Uani ? ? 1.00000 ? ?
N2 .1299(6) .9037(8) .4563(6) .023(6) Uani ? ? 1.00000 ? ?
C21 .1693(8) .9478(10) .3860(7) .028(7) Uani ? ? 1.00000 ? ?
C22 .1053(8) .9502(10) .3240(7) .030(8) Uani ? ? 1.00000 ? ?
C23 .2395(9) .8756(10) .3635(8) .037(9) Uani ? ? 1.00000 ? ?
C24 .1966(9) 1.0622(10) .4011(8) .033(8) Uani ? ? 1.00000 ? ?
C3 .1220(8) .9611(10) .5234(6) .023(7) Uani ? ? 1.00000 ? ?
C4 .0885(8) .8930(10) .5757(7) .026(7) Uani ? ? 1.00000 ? ?
N5 .0761(6) .7942(7) .5385(6) .022(6) Uani ? ? 1.00000 ? ?
C51 .0405(8) .6961(9) .5758(7) .022(7) Uani ? ? 1.00000 ? ?
C52 -.0336(8) .6600(10) .5350(7) .028(8) Uani ? ? 1.00000 ? ?
C53 .1020(8) .6048(10) .5761(9) .032(8) Uani ? ? 1.00000 ? ?
C54 .0197(9) .7261(11) .6571(7) .033(8) Uani ? ? 1.00000 ? ?
O01 -.1680(6) .7989(7) .4173(5) .038(6) Uani ? ? 1.00000 ? ?
C02 -.1239(11) .8134(12) .3474(9) .048(10) Uani ? ? 1.00000 ? ?
C03 -.1420(9) .7169(13) .2979(8) .042(9) Uani ? ? 1.00000 ? ?
C04 -.2233(10) .6718(11) .3304(9) .050(10) Uani ? ? 1.00000 ? ?
C05 -.2093(9) .7020(10) .4132(8) .034(8) Uani ? ? 1.00000 ? ?
H22a .06143 .99600 .33935 .04600 Uiso ? ? 1.00000 ? ?
H22b .08507 .87959 .31384 .04600 Uiso ? ? 1.00000 ? ?
H22c .12652 .97995 .27795 .04600 Uiso ? ? 1.00000 ? ?
H23a .27886 .87505 .40304 .05000 Uiso ? ? 1.00000 ? ?
H23b .26423 .90348 .31846 .05000 Uiso ? ? 1.00000 ? ?
H23c .22277 .80311 .35435 .05000 Uiso ? ? 1.00000 ? ?
H24a .23615 1.06463 .43987 .04700 Uiso ? ? 1.00000 ? ?
H24b .15223 1.10680 .41788 .04700 Uiso ? ? 1.00000 ? ?
H24c .21764 1.09501 .35632 .04700 Uiso ? ? 1.00000 ? ?
H3 .13651 1.03500 .53186 .02800 Uiso ? ? 1.00000 ? ?
H4 .07863 .90954 .62798 .03400 Uiso ? ? 1.00000 ? ?
H52a -.07275 .71574 .53438 .03800 Uiso ? ? 1.00000 ? ?
H52b -.05572 .59649 .55825 .03800 Uiso ? ? 1.00000 ? ?
H52c -.02122 .64146 .48290 .03800 Uiso ? ? 1.00000 ? ?
H53a .15088 .63000 .60245 .04600 Uiso ? ? 1.00000 ? ?
H53b .11913 .58705 .52545 .04600 Uiso ? ? 1.00000 ? ?
H53c .08463 .54208 .60080 .04600 Uiso ? ? 1.00000 ? ?
H54a .06596 .74971 .68436 .04900 Uiso ? ? 1.00000 ? ?
H54b -.00250 .66499 .68372 .04900 Uiso ? ? 1.00000 ? ?
H54c -.01875 .78396 .65870 .04900 Uiso ? ? 1.00000 ? ?
H02a -.06794 .82047 .35634 .06100 Uiso ? ? 1.00000 ? ?
H02b -.14034 .88083 .32151 .06100 Uiso ? ? 1.00000 ? ?
H03a -.10089 .66354 .30174 .05300 Uiso ? ? 1.00000 ? ?
H03b -.14689 .73697 .24517 .05300 Uiso ? ? 1.00000 ? ?
H04a -.22981 .59521 .32161 .06100 Uiso ? ? 1.00000 ? ?
H04b -.26877 .70803 .30816 .06100 Uiso ? ? 1.00000 ? ?
H05a -.26099 .70881 .43840 .04300 Uiso ? ? 1.00000 ? ?
H05b -.18149 .64458 .43799 .04300 Uiso ? ? 1.00000 ? ?

loop_
_atom_site_aniso_label
_atom_site_aniso_U_11
_atom_site_aniso_U_22
_atom_site_aniso_U_33
_atom_site_aniso_U_12
_atom_site_aniso_U_13
_atom_site_aniso_U_23
Au .0318(3) .0148(3) .0140(3) -.0012(2) -.0003(2) -.0013(2)
Br .0527(9) .0186(6) .0151(6) -.0007(6) -.0021(6) -.0035(5)
C1 .022(7) .021(7) .031(8) .008(6) .004(6) .009(6)
N2 .033(7) .011(5) .024(6) -.002(5) .001(5) .001(5)
C21 .037(8) .020(7) .027(8) -.004(6) .003(7) .006(6)
C22 .056(10) .014(6) .020(7) -.012(6) -.008(6) .006(5)
C23 .052(11) .022(7) .036(9) -.000(7) .021(7) .007(6)
C24 .048(9) .022(7) .030(8) -.007(7) .007(7) .007(6)
C3 .046(8) .017(6) .006(6) .003(6) .006(6) -.002(5)
C4 .049(9) .027(7) .002(6) -.002(7) -.001(6) .000(5)
N5 .044(7) .007(5) .016(5) -.002(5) -.004(5) .002(4)
C51 .032(7) .018(7) .017(7) -.011(6) .002(6) .001(6)
C52 .034(8) .025(7) .024(7) -.003(6) -.002(6) .003(5)
C53 .044(10) .013(6) .038(8) -.002(6) -.003(7) .006(6)
C54 .059(11) .032(7) .008(7) -.002(7) .008(7) -.006(6)
O01 .066(8) .020(5) .028(5) -.005(5) .001(5) -.009(4)
C02 .073(11) .037(9) .035(9) -.027(9) .014(9) -.002(8)
C03 .035(9) .066(11) .025(8) -.011(8) .009(7) -.010(7)
C04 .065(11) .037(9) .048(10) .006(9) -.015(9) -.019(8)
C05 .039(9) .031(8) .032(8) -.004(7) .008(7) -.004(6)

loop_
_atom_type_symbol
_atom_type_description
_atom_type_oxidation_number
_atom_type_number_in_cell
_atom_type_scat_dispersion_real
_atom_type_scat_dispersion_imag
_atom_type_scat_source
C ? 0 120 .002 .002 'Int Tables Vol IV Tables 2.2B and 2.3.1'
H ? 0 224 0 0 'Int Tables Vol IV Tables 2.2B and 2.3.1'
Au ? 0 8 -2.688 8.798 'Int Tables Vol IV Tables 2.2B and 2.3.1'
Br ? 0 8 -.374 2.456 'Int Tables Vol IV Tables 2.2B and 2.3.1'
N ? 0 16 .004 .003 'Int Tables Vol IV Tables 2.2B and 2.3.1'
O ? 0 8 .008 .006 'Int Tables Vol IV Tables 2.2B and 2.3.1'

loop_
_diffrn_attenuator_code
_diffrn_attenuator_scale
? ?

loop_
_geom_angle_atom_site_label_1
_geom_angle_atom_site_label_2
_geom_angle_atom_site_label_3
_geom_angle_site_symmetry_1
_geom_angle_site_symmetry_2
_geom_angle_site_symmetry_3
_geom_angle
_geom_angle_publ_flag
Br Au C1 . . . 178.6(4) ?
Au C1 N2 . . . 128.7(9) ?
Au C1 N5 . . . 126.8(9) ?
N2 C1 N5 . . . 104.5(10) ?
C1 N2 C21 . . . 124.9(10) ?
C1 N2 C3 . . . 110.9(10) ?
C21 N2 C3 . . . 124.2(10) ?
N2 C21 C22 . . . 106.6(10) ?
N2 C21 C23 . . . 110.1(10) ?
N2 C21 C24 . . . 108.9(10) ?
C22 C21 C23 . . . 111.5(11) ?
C22 C21 C24 . . . 108.8(10) ?
C23 C21 C24 . . . 110.7(11) ?
C21 C22 H22a . . . 110.2 ?
C21 C22 H22b . . . 111.6 ?
C21 C22 H22c . . . 110.5 ?
H22a C22 H22b . . . 108.2 ?
H22a C22 H22c . . . 107.4 ?
H22b C22 H22c . . . 108.8 ?
C21 C23 H23a . . . 110.3 ?
C21 C23 H23b . . . 110.0 ?
C21 C23 H23c . . . 111.2 ?
H23a C23 H23b . . . 107.7 ?
H23a C23 H23c . . . 108.7 ?
H23b C23 H23c . . . 108.9 ?
C21 C24 H24a . . . 111.7 ?
C21 C24 H24b . . . 110.3 ?
C21 C24 H24c . . . 111.1 ?
H24a C24 H24b . . . 107.4 ?
H24a C24 H24c . . . 108.8 ?
H24b C24 H24c . . . 107.3 ?
N2 C3 C4 . . . 107.8(10) ?
N2 C3 H3 . . . 126.6 ?
C4 C3 H3 . . . 125.6 ?
C3 C4 N5 . . . 106.1(10) ?
C3 C4 H4 . . . 126.3 ?
N5 C4 H4 . . . 127.5 ?
C1 N5 C4 . . . 110.7(9) ?
C1 N5 C51 . . . 125.6(9) ?
C4 N5 C51 . . . 123.7(10) ?
N5 C51 C52 . . . 110.9(10) ?
N5 C51 C53 . . . 108.9(10) ?
N5 C51 C54 . . . 108.1(10) ?
C52 C51 C53 . . . 110.2(10) ?
C52 C51 C54 . . . 109.4(11) ?
C53 C51 C54 . . . 109.3(11) ?
C51 C52 H52a . . . 111.4 ?
C51 C52 H52b . . . 110.9 ?
C51 C52 H52c . . . 110.2 ?
H52a C52 H52b . . . 109.0 ?
H52a C52 H52c . . . 107.9 ?
H52b C52 H52c . . . 107.4 ?
C51 C53 H53a . . . 109.4 ?
C51 C53 H53b . . . 111.4 ?
C51 C53 H53c . . . 113.5 ?
H53a C53 H53b . . . 104.9 ?
H53a C53 H53c . . . 107.4 ?
H53b C53 H53c . . . 109.8 ?
C51 C54 H54a . . . 111.0 ?
C51 C54 H54b . . . 111.1 ?
C51 C54 H54c . . . 111.2 ?
H54a C54 H54b . . . 107.9 ?
H54a C54 H54c . . . 107.9 ?
H54b C54 H54c . . . 107.7 ?
C02 O01 C05 . . . 108.6(10) ?
O01 C02 C03 . . . 107.1(12) ?
O01 C02 H02a . . . 112.0 ?
O01 C02 H02b . . . 110.7 ?
C03 C02 H02a . . . 111.4 ?
C03 C02 H02b . . . 109.7 ?
H02a C02 H02b . . . 105.9 ?
C02 C03 C04 . . . 103.9(12) ?
C02 C03 H03a . . . 110.8 ?
C02 C03 H03b . . . 112.1 ?
C04 C03 H03a . . . 111.0 ?
C04 C03 H03b . . . 111.3 ?
H03a C03 H03b . . . 107.7 ?
C03 C04 C05 . . . 97.4(12) ?
C03 C04 H04a . . . 112.6 ?
C03 C04 H04b . . . 112.0 ?
C05 C04 H04a . . . 114.2 ?
C05 C04 H04b . . . 113.4 ?
H04a C04 H04b . . . 107.2 ?
O01 C05 C04 . . . 109.7(11) ?
O01 C05 H05a . . . 110.3 ?
O01 C05 H05b . . . 111.6 ?
C04 C05 H05a . . . 108.6 ?
C04 C05 H05b . . . 109.6 ?
H05a C05 H05b . . . 106.9 ?

loop_
_geom_bond_atom_site_label_1
_geom_bond_atom_site_label_2
_geom_bond_site_symmetry_1
_geom_bond_site_symmetry_2
_geom_bond_distance
_geom_bond_publ_flag
Au Br . . 2.3987(13) ?
Au C1 . . 1.977(13) ?
C1 N2 . . 1.368(15) ?
C1 N5 . . 1.384(16) ?
N2 C21 . . 1.507(16) ?
N2 C3 . . 1.383(15) ?
C21 C22 . . 1.534(18) ?
C21 C23 . . 1.53(2) ?
C21 C24 . . 1.503(18) ?
C22 H22a . . .966 ?
C22 H22b . . .949 ?
C22 H22c . . .959 ?
C23 H23a . . .962 ?
C23 H23b . . .960 ?
C23 H23c . . .947 ?
C24 H24a . . .953 ?
C24 H24b . . .972 ?
C24 H24c . . .955 ?
C3 C4 . . 1.367(17) ?
C3 H3 . . .952 ?
C4 N5 . . 1.396(15) ?
C4 H4 . . .958 ?
N5 C51 . . 1.497(15) ?
C51 C52 . . 1.505(19) ?
C51 C53 . . 1.525(18) ?
C51 C54 . . 1.521(18) ?
C52 H52a . . .950 ?
C52 H52b . . .956 ?
C52 H52c . . .969 ?
C53 H53a . . .993 ?
C53 H53b . . .964 ?
C53 H53c . . .932 ?
C54 H54a . . .958 ?
C54 H54b . . .961 ?
C54 H54c . . .961 ?
O01 C02 . . 1.45(2) ?
O01 C05 . . 1.380(16) ?
C02 C03 . . 1.50(2) ?
C02 H02a . . .957 ?
C02 H02b . . .986 ?
C03 C04 . . 1.58(2) ?
C03 H03a . . .954 ?
C03 H03b . . .966 ?
C04 C05 . . 1.52(2) ?
C04 H04a . . .960 ?
C04 H04b . . .967 ?
C05 H05a . . .978 ?
C05 H05b . . .952 ?

loop_
_cod_related_entry_id
_cod_related_entry_database
_cod_related_entry_code
1 ChemSpider 30652558
